data_4339613
loop_
_publ_author_name
'Ma, Shengqian'
'Wang, Xi-Sen'
'Collier, Christopher D.'
'Manis, Erika S.'
'Zhou, Hong-Cai'

_publ_section_title
;
 Ultramicroporous metal-organic framework based on
 9,10-anthracenedicarboxylate for selective gas adsorption.
;
_journal_issue 21
_journal_name_full 'Inorganic chemistry'
_journal_page_first 8499
_journal_page_last 8501
_journal_paper_doi 10.1021/ic701507r
_journal_volume 46
_journal_year 2007
_chemical_formula_moiety 'Zn4O (C16H8O4)3 (H2O)3'
_chemical_formula_sum 'C48 H30 O16 Zn4'
_chemical_formula_weight 1124.17
_chemical_melting_point ?
_chemical_name_common PCN-13
_chemical_name_systematic
; 
 ? 
;
_space_group_IT_number 220
_symmetry_cell_setting cubic
_symmetry_space_group_name_Hall 'I -4bd 2c 3'
_symmetry_space_group_name_H-M 'I -4 3 d'
_atom_sites_solution_hydrogens geom
_atom_sites_solution_primary direct
_atom_sites_solution_secondary difmap
_audit_creation_method SHELXL-97
_cell_angle_alpha 90.00
_cell_angle_beta 90.00
_cell_angle_gamma 90.00
_cell_formula_units_Z 16
_cell_length_a 28.790(10)
_cell_length_b 28.790(10)
_cell_length_c 28.790(10)
_cell_measurement_temperature 293(2)
_cell_measurement_theta_max 25.0
_cell_measurement_theta_min 1.7
_cell_volume 23863(14)
_computing_cell_refinement 'Bruker SMART'
_computing_data_collection 'Bruker SMART'
_computing_data_reduction 'Bruker SAINT'
_computing_molecular_graphics 'Bruker SHELXTL'
_computing_publication_material 'Bruker SHELXTL'
_computing_structure_refinement 'SHELXL-97 (Sheldrick, 1997)'
_computing_structure_solution 'SHELXS-97 (Sheldrick, 1990)'
_diffrn_ambient_temperature 293(2)
_diffrn_measured_fraction_theta_full 1.000
_diffrn_measured_fraction_theta_max 1.000
_diffrn_measurement_device_type 'CCD area detector'
_diffrn_measurement_method 'phi and omega scans'
_diffrn_radiation_monochromator graphite
_diffrn_radiation_source 'fine-focus sealed tube'
_diffrn_radiation_type MoK\a
_diffrn_radiation_wavelength 0.71073
_diffrn_reflns_av_R_equivalents 0.1320
_diffrn_reflns_av_sigmaI/netI 0.0760
_diffrn_reflns_limit_h_max 32
_diffrn_reflns_limit_h_min -34
_diffrn_reflns_limit_k_max 34
_diffrn_reflns_limit_k_min -11
_diffrn_reflns_limit_l_max 32
_diffrn_reflns_limit_l_min -30
_diffrn_reflns_number 30710
_diffrn_reflns_theta_full 25.00
_diffrn_reflns_theta_max 25.00
_diffrn_reflns_theta_min 1.73
_exptl_absorpt_coefficient_mu 1.645
_exptl_absorpt_correction_type none
_exptl_crystal_colour 'LIGHT BROWN'
_exptl_crystal_density_diffrn 1.245
_exptl_crystal_density_meas ?
_exptl_crystal_density_method 'not measured'
_exptl_crystal_description BLOCK
_exptl_crystal_F_000 8960
_exptl_crystal_size_max 0.24
_exptl_crystal_size_mid 0.19
_exptl_crystal_size_min 0.17
_refine_diff_density_max 0.950
_refine_diff_density_min -0.504
_refine_diff_density_rms 0.104
_refine_ls_abs_structure_details 'Flack H D (1983), Acta Cryst. A39, 876-881'
_refine_ls_abs_structure_Flack 0.04(3)
_refine_ls_extinction_method none
_refine_ls_goodness_of_fit_ref 0.978
_refine_ls_hydrogen_treatment mixed
_refine_ls_matrix_type full
_refine_ls_number_parameters 205
_refine_ls_number_reflns 3516
_refine_ls_number_restraints 0
_refine_ls_restrained_S_all 0.978
_refine_ls_R_factor_all 0.0765
_refine_ls_R_factor_gt 0.0578
_refine_ls_shift/su_max 0.000
_refine_ls_shift/su_mean 0.000
_refine_ls_structure_factor_coef Fsqd
_refine_ls_weighting_details 'calc w=1/[\s^2^(Fo^2^)+(0.0933P)^2^+0.0000P] where P=(Fo^2^+2Fc^2^)/3'
_refine_ls_weighting_scheme calc
_refine_ls_wR_factor_gt 0.1482
_refine_ls_wR_factor_ref 0.1546
_reflns_number_gt 2534
_reflns_number_total 3516
_reflns_threshold_expression >2sigma(I)
_cod_data_source_file ic701507r-file002.cif
_cod_data_source_block sq
_cod_depositor_comments
;
The following automatic conversions were performed:

'_chemical_melting_point' value 'not measured' was changed to '?' -
the value is undefined or not given.

'_symmetry_cell_setting' value
'Cubic' changed to 'cubic' according to
/usr/data/users/saulius/automatic-downloads/retrospective/ACS/lib/dictionaries/cif_core.dic
dictionary named 'cif_core.dic' version 2.4.2 from 2011-04-26.

Automatic conversion script
Id: cif_fix_values 2281 2013-09-26 08:29:07Z andrius 

The following automatic conversions were performed:

'_exptl_crystal_density_meas' value 'NONE' was changed to '?' - the
value is perceived as not measured.

Automatic conversion script
Id: cif_fix_values 3008 2015-01-20 13:52:24Z robertas 
;
_cod_original_cell_volume 23862(14)
_cod_original_sg_symbol_H-M I-43d
_cod_database_code 4339613

loop_
_symmetry_equiv_pos_as_xyz
'x, y, z'
'-x+1/2, -y, z+1/2'
'-x, y+1/2, -z+1/2'
'x+1/2, -y+1/2, -z'
'z, x, y'
'z+1/2, -x+1/2, -y'
'-z+1/2, -x, y+1/2'
'-z, x+1/2, -y+1/2'
'y, z, x'
'-y, z+1/2, -x+1/2'
'y+1/2, -z+1/2, -x'
'-y+1/2, -z, x+1/2'
'y+1/4, x+1/4, z+1/4'
'-y+1/4, -x+3/4, z+3/4'
'y+3/4, -x+1/4, -z+3/4'
'-y+3/4, x+3/4, -z+1/4'
'x+1/4, z+1/4, y+1/4'
'-x+3/4, z+3/4, -y+1/4'
'-x+1/4, -z+3/4, y+3/4'
'x+3/4, -z+1/4, -y+3/4'
'z+1/4, y+1/4, x+1/4'
'z+3/4, -y+1/4, -x+3/4'
'-z+3/4, y+3/4, -x+1/4'
'-z+1/4, -y+3/4, x+3/4'
'x+1/2, y+1/2, z+1/2'
'-x+1, -y+1/2, z+1'
'-x+1/2, y+1, -z+1'
'x+1, -y+1, -z+1/2'
'z+1/2, x+1/2, y+1/2'
'z+1, -x+1, -y+1/2'
'-z+1, -x+1/2, y+1'
'-z+1/2, x+1, -y+1'
'y+1/2, z+1/2, x+1/2'
'-y+1/2, z+1, -x+1'
'y+1, -z+1, -x+1/2'
'-y+1, -z+1/2, x+1'
'y+3/4, x+3/4, z+3/4'
'-y+3/4, -x+5/4, z+5/4'
'y+5/4, -x+3/4, -z+5/4'
'-y+5/4, x+5/4, -z+3/4'
'x+3/4, z+3/4, y+3/4'
'-x+5/4, z+5/4, -y+3/4'
'-x+3/4, -z+5/4, y+5/4'
'x+5/4, -z+3/4, -y+5/4'
'z+3/4, y+3/4, x+3/4'
'z+5/4, -y+3/4, -x+5/4'
'-z+5/4, y+5/4, -x+3/4'
'-z+3/4, -y+5/4, x+5/4'

loop_
_atom_site_label
_atom_site_type_symbol
_atom_site_fract_x
_atom_site_fract_y
_atom_site_fract_z
_atom_site_U_iso_or_equiv
_atom_site_adp_type
_atom_site_occupancy
_atom_site_symmetry_multiplicity
_atom_site_calc_flag
_atom_site_refinement_flags
C13 C 0.1020(3) -0.1342(3) -0.0409(3) 0.049(2) Uani 1 1 d .
C9 C 0.1210(3) -0.1715(3) -0.0676(3) 0.052(2) Uani 1 1 d .
C12 C 0.0994(5) -0.1400(4) 0.0098(3) 0.089(4) Uani 1 1 d .
H12 H 0.0910 -0.1150 0.0283 0.107 Uiso 1 1 calc R
C14 C 0.1092(5) -0.1814(3) 0.0296(4) 0.116(5) Uani 1 1 d .
H14 H 0.1056 -0.1853 0.0615 0.139 Uiso 1 1 calc R
C16 C 0.1319(4) -0.2138(3) -0.0428(4) 0.086(4) Uani 1 1 d .
H16 H 0.1443 -0.2391 -0.0586 0.103 Uiso 1 1 calc R
C15 C 0.1240(6) -0.2164(4) 0.0034(4) 0.146(8) Uani 1 1 d .
H15 H 0.1294 -0.2447 0.0180 0.175 Uiso 1 1 calc R
Zn1 Zn 0.00289(3) 0.00289(3) 0.00289(3) 0.0301(3) Uani 1 3 d S
Zn2 Zn 0.10633(3) 0.02814(3) 0.02441(3) 0.0357(2) Uani 1 1 d .
O3 O 0.04157(15) 0.04157(15) 0.04157(15) 0.033(2) Uani 1 3 d S
O7 O 0.0975(2) -0.01881(18) -0.03255(17) 0.0505(15) Uani 1 1 d .
C8 C 0.0699(3) -0.0524(3) -0.0375(2) 0.0386(18) Uani 1 1 d .
C6 C 0.1107(3) -0.1228(3) -0.1885(3) 0.050(2) Uani 1 1 d .
H6 H 0.1233 -0.1466 -0.2065 0.059 Uiso 1 1 calc R
C1 C 0.0730(3) -0.0502(3) -0.1382(3) 0.0449(19) Uani 1 1 d .
H1 H 0.0600 -0.0258 -0.1215 0.054 Uiso 1 1 calc R
C2 C 0.1092(3) -0.1274(3) -0.1407(3) 0.0393(17) Uani 1 1 d .
C7 C 0.0886(3) -0.0938(2) -0.0635(3) 0.0408(18) Uani 1 1 d .
C4 C 0.0750(3) -0.0475(3) -0.1827(3) 0.051(2) Uani 1 1 d .
H4 H 0.0639 -0.0212 -0.1979 0.061 Uiso 1 1 calc R
C3 C 0.0906(3) -0.0907(3) -0.1134(3) 0.0419(18) Uani 1 1 d .
C5 C 0.0944(3) -0.0851(4) -0.2090(3) 0.062(3) Uani 1 1 d .
H5 H 0.0956 -0.0828 -0.2412 0.075 Uiso 1 1 calc R
C11 C 0.1252(3) -0.1685(3) -0.1165(3) 0.047(2) Uani 1 1 d .
C20 C 0.1470(4) -0.2076(4) -0.1431(4) 0.081(3) Uani 1 1 d .
O4 O 0.12308(19) -0.22717(19) -0.17437(19) 0.0519(15) Uani 1 1 d .
O6 O 0.1881(2) -0.2196(2) -0.1315(2) 0.0603(16) Uani 1 1 d .
O1 O 0.03169(19) -0.05544(19) -0.0202(2) 0.0519(15) Uani 1 1 d .
O8 O 0.1513(3) 0.0656(3) 0.0715(2) 0.088(3) Uani 1 1 d .

loop_
_atom_site_aniso_label
_atom_site_aniso_U_11
_atom_site_aniso_U_22
_atom_site_aniso_U_33
_atom_site_aniso_U_23
_atom_site_aniso_U_13
_atom_site_aniso_U_12
C13 0.060(5) 0.045(5) 0.042(5) -0.009(4) 0.017(4) 0.014(4)
C9 0.080(6) 0.041(5) 0.037(4) -0.018(4) 0.013(4) 0.018(4)
C12 0.154(11) 0.059(6) 0.054(6) 0.000(5) 0.042(7) 0.038(7)
C14 0.247(16) 0.056(6) 0.045(6) 0.015(5) 0.068(8) 0.066(8)
C16 0.138(10) 0.047(6) 0.072(7) 0.004(5) 0.059(7) 0.030(6)
C15 0.31(2) 0.057(7) 0.069(7) 0.018(6) 0.076(11) 0.092(11)
Zn1 0.0301(3) 0.0301(3) 0.0301(3) 0.0007(4) 0.0007(4) 0.0007(4)
Zn2 0.0356(5) 0.0357(5) 0.0357(5) 0.0069(4) 0.0001(4) -0.0034(4)
O3 0.033(2) 0.033(2) 0.033(2) -0.002(2) -0.002(2) -0.002(2)
O7 0.071(4) 0.041(3) 0.040(3) -0.012(3) 0.024(3) -0.012(3)
C8 0.058(5) 0.034(4) 0.024(4) -0.002(3) 0.011(4) 0.009(4)
C6 0.037(4) 0.065(6) 0.046(5) -0.009(4) 0.009(4) 0.003(4)
C1 0.053(5) 0.032(4) 0.050(5) 0.002(4) -0.003(4) -0.002(4)
C2 0.043(4) 0.039(4) 0.035(4) -0.012(3) 0.000(3) -0.002(3)
C7 0.052(5) 0.030(4) 0.040(4) 0.000(3) 0.015(4) -0.004(4)
C4 0.044(5) 0.054(5) 0.055(6) 0.008(4) -0.012(4) 0.005(4)
C3 0.033(4) 0.053(5) 0.040(4) -0.005(4) 0.007(3) 0.000(3)
C5 0.056(6) 0.093(8) 0.038(5) 0.001(5) -0.017(4) -0.012(5)
C11 0.055(5) 0.044(5) 0.043(5) -0.012(4) 0.021(4) -0.009(4)
C20 0.096(9) 0.076(7) 0.071(7) -0.023(6) 0.042(7) 0.000(6)
O4 0.058(4) 0.051(3) 0.047(3) -0.031(3) 0.008(3) -0.002(3)
O6 0.046(3) 0.068(4) 0.066(4) -0.037(3) 0.012(3) 0.011(3)
O1 0.047(3) 0.038(3) 0.071(4) -0.009(3) 0.010(3) 0.012(3)
O8 0.100(6) 0.095(5) 0.070(4) -0.001(4) -0.053(4) 0.026(4)

loop_
_atom_type_symbol
_atom_type_description
_atom_type_scat_dispersion_real
_atom_type_scat_dispersion_imag
_atom_type_scat_source
C C 0.0033 0.0016 'International Tables Vol C Tables 4.2.6.8 and 6.1.1.4'
H H 0.0000 0.0000 'International Tables Vol C Tables 4.2.6.8 and 6.1.1.4'
O O 0.0106 0.0060 'International Tables Vol C Tables 4.2.6.8 and 6.1.1.4'
Zn Zn 0.2839 1.4301 'International Tables Vol C Tables 4.2.6.8 and 6.1.1.4'

loop_
_geom_angle_atom_site_label_1
_geom_angle_atom_site_label_2
_geom_angle_atom_site_label_3
_geom_angle
_geom_angle_site_symmetry_1
_geom_angle_site_symmetry_3
C7 C13 C9 119.0(7) . .
C7 C13 C12 123.1(7) . .
C9 C13 C12 117.9(7) . .
C11 C9 C13 121.4(7) . .
C11 C9 C16 121.6(7) . .
C13 C9 C16 116.8(7) . .
C14 C12 C13 120.6(8) . .
C14 C12 H12 119.7 . .
C13 C12 H12 119.7 . .
C15 C14 C12 119.7(9) . .
C15 C14 H14 120.2 . .
C12 C14 H14 120.2 . .
C15 C16 C9 119.7(8) . .
C15 C16 H16 120.2 . .
C9 C16 H16 120.2 . .
C14 C15 C16 124.8(10) . .
C14 C15 H15 117.6 . .
C16 C15 H15 117.6 . .
O3 Zn1 O1 116.13(17) . 9
O3 Zn1 O1 116.13(17) . 5
O1 Zn1 O1 102.1(2) 9 5
O3 Zn1 O1 116.14(17) . .
O1 Zn1 O1 102.1(2) 9 .
O1 Zn1 O1 102.1(2) 5 .
O3 Zn1 Zn2 37.03(2) . .
O1 Zn1 Zn2 143.10(17) 9 .
O1 Zn1 Zn2 112.92(17) 5 .
O1 Zn1 Zn2 82.28(17) . .
O3 Zn1 Zn2 37.03(2) . 9
O1 Zn1 Zn2 82.28(17) 9 9
O1 Zn1 Zn2 143.10(17) 5 9
O1 Zn1 Zn2 112.93(17) . 9
Zn2 Zn1 Zn2 62.87(3) . 9
O3 Zn1 Zn2 37.03(2) . 5
O1 Zn1 Zn2 112.92(17) 9 5
O1 Zn1 Zn2 82.28(17) 5 5
O1 Zn1 Zn2 143.11(17) . 5
Zn2 Zn1 Zn2 62.87(3) . 5
Zn2 Zn1 Zn2 62.87(3) 9 5
O3 Zn2 O4 108.34(16) . 42_444
O3 Zn2 O6 101.16(18) . 46_444
O4 Zn2 O6 150.4(2) 42_444 46_444
O3 Zn2 O7 101.7(3) . .
O4 Zn2 O7 86.9(2) 42_444 .
O6 Zn2 O7 84.5(2) 46_444 .
O3 Zn2 O8 108.2(3) . .
O4 Zn2 O8 84.8(3) 42_444 .
O6 Zn2 O8 88.7(2) 46_444 .
O7 Zn2 O8 150.1(3) . .
O3 Zn2 Zn1 36.2(2) . .
O4 Zn2 Zn1 107.69(16) 42_444 .
O6 Zn2 Zn1 94.44(18) 46_444 .
O7 Zn2 Zn1 65.66(16) . .
O8 Zn2 Zn1 144.1(2) . .
Zn1 O3 Zn2 106.8(2) . 9
Zn1 O3 Zn2 106.8(2) . .
Zn2 O3 Zn2 112.02(19) 9 .
Zn1 O3 Zn2 106.8(2) . 5
Zn2 O3 Zn2 112.02(19) 9 5
Zn2 O3 Zn2 112.02(19) . 5
C8 O7 Zn2 130.3(4) . .
O1 C8 O7 125.6(7) . .
O1 C8 C7 118.2(7) . .
O7 C8 C7 116.0(7) . .
C5 C6 C2 120.6(8) . .
C5 C6 H6 119.7 . .
C2 C6 H6 119.7 . .
C4 C1 C3 121.4(8) . .
C4 C1 H1 119.3 . .
C3 C1 H1 119.3 . .
C6 C2 C3 119.4(7) . .
C6 C2 C11 123.1(7) . .
C3 C2 C11 117.5(7) . .
C13 C7 C3 120.7(7) . .
C13 C7 C8 122.0(7) . .
C3 C7 C8 117.3(7) . .
C1 C4 C5 119.9(8) . .
C1 C4 H4 120.1 . .
C5 C4 H4 120.1 . .
C2 C3 C7 121.2(7) . .
C2 C3 C1 117.1(7) . .
C7 C3 C1 121.7(7) . .
C6 C5 C4 121.6(8) . .
C6 C5 H5 119.2 . .
C4 C5 H5 119.2 . .
C9 C11 C2 120.1(7) . .
C9 C11 C20 119.9(8) . .
C2 C11 C20 120.0(7) . .
O4 C20 O6 124.7(9) . .
O4 C20 C11 118.1(10) . .
O6 C20 C11 117.2(10) . .
C20 O4 Zn2 128.5(6) . 19_544
C20 O6 Zn2 132.2(6) . 24_544
C8 O1 Zn1 117.1(5) . .

loop_
_geom_bond_atom_site_label_1
_geom_bond_atom_site_label_2
_geom_bond_distance
_geom_bond_site_symmetry_2
C13 C7 1.386(11) .
C13 C9 1.428(10) .
C13 C12 1.470(12) .
C9 C11 1.415(10) .
C9 C16 1.447(12) .
C12 C14 1.350(13) .
C12 H12 0.9300 .
C14 C15 1.329(12) .
C14 H14 0.9300 .
C16 C15 1.352(14) .
C16 H16 0.9300 .
C15 H15 0.9300 .
Zn1 O3 1.929(8) .
Zn1 O1 1.988(5) 9
Zn1 O1 1.988(5) 5
Zn1 O1 1.988(5) .
Zn1 Zn2 3.1271(17) .
Zn1 Zn2 3.1272(17) 9
Zn1 Zn2 3.1272(17) 5
Zn2 O3 1.967(2) .
Zn2 O4 2.018(5) 42_444
Zn2 O6 2.032(6) 46_444
Zn2 O7 2.140(5) .
Zn2 O8 2.162(7) .
O3 Zn2 1.967(2) 9
O3 Zn2 1.967(2) 5
O7 C8 1.259(9) .
C8 O1 1.210(9) .
C8 C7 1.508(10) .
C6 C5 1.323(12) .
C6 C2 1.385(11) .
C6 H6 0.9300 .
C1 C4 1.286(11) .
C1 C3 1.457(11) .
C1 H1 0.9300 .
C2 C3 1.422(10) .
C2 C11 1.448(11) .
C7 C3 1.441(11) .
C4 C5 1.432(13) .
C4 H4 0.9300 .
C5 H5 0.9300 .
C11 C20 1.500(12) .
C20 O4 1.266(13) .
C20 O6 1.277(13) .
O4 Zn2 2.018(5) 19_544
O6 Zn2 2.032(6) 24_544
